data_7044886
loop_
_publ_author_name
'Blum, M.'
'Kappler, J.'
'Schlindwein, S. H.'
'Nieger, M.'
'Gudat, D.'

_publ_section_title
;
 Synthesis, spectroscopic characterisation and transmetalation of lithium
 and potassium diaminophosphanide-boranes.
;
_journal_issue 1
_journal_name_full 'Dalton transactions (Cambridge, England : 2003)'
_journal_page_first 112
_journal_page_last 119
_journal_paper_doi 10.1039/c7dt04110a
_journal_volume 47
_journal_year 2017
_chemical_formula_moiety 'C35 H59 B Cu N4 P, C4 H10 O'
_chemical_formula_sum 'C39 H69 B Cu N4 O P'
_chemical_formula_weight 715.30
_space_group_crystal_system monoclinic
_space_group_IT_number 14
_space_group_name_Hall '-P 2ybc'
_space_group_name_H-M_alt 'P 1 21/c 1'
_symmetry_space_group_name_Hall '-P 2ybc'
_symmetry_space_group_name_H-M 'P 1 21/c 1'
_atom_sites_solution_hydrogens mixed
_atom_sites_solution_primary direct
_atom_sites_solution_secondary difmap
_audit_creation_method SHELXL-2014/7
_audit_update_record
;
2017-10-27 deposited with the CCDC.
2017-11-27 downloaded from the CCDC.
;
_cell_angle_alpha 90
_cell_angle_beta 90.058(7)
_cell_angle_gamma 90
_cell_formula_units_Z 4
_cell_length_a 12.4854(9)
_cell_length_b 16.7096(12)
_cell_length_c 20.7813(17)
_cell_measurement_reflns_used 8839
_cell_measurement_temperature 130(2)
_cell_measurement_theta_max 30.5
_cell_measurement_theta_min 1.6
_cell_volume 4335.5(6)
_computing_cell_refinement 'Bruker ApexII Software Suite, 2008'
_computing_data_collection 'Bruker ApexII Software Suite, 2008'
_computing_data_reduction 'Bruker ApexII Software Suite, 2008'
_computing_molecular_graphics 'SHELXS plus XP (Sheldrick, 1991)'
_computing_publication_material 'SHELXL-2014/7 (Sheldrick, 2014)'
_computing_structure_refinement 'SHELXL-2014/7 (Sheldrick, 2014)'
_computing_structure_solution 'SHELXS-2014/7 (Sheldrick, 2014)'
_diffrn_ambient_temperature 130(2)
_diffrn_measured_fraction_theta_full 0.999
_diffrn_measured_fraction_theta_max 0.996
_diffrn_measurement_device_type 'Bruker Kappa ApexII Duo'
_diffrn_measurement_method 'phi and omega scans'
_diffrn_radiation_type MoK\a
_diffrn_radiation_wavelength 0.71073
_diffrn_reflns_av_R_equivalents 0.0478
_diffrn_reflns_av_unetI/netI 0.0550
_diffrn_reflns_Laue_measured_fraction_full 0.999
_diffrn_reflns_Laue_measured_fraction_max 0.996
_diffrn_reflns_limit_h_max 16
_diffrn_reflns_limit_h_min -17
_diffrn_reflns_limit_k_max 23
_diffrn_reflns_limit_k_min -19
_diffrn_reflns_limit_l_max 29
_diffrn_reflns_limit_l_min -29
_diffrn_reflns_number 53570
_diffrn_reflns_point_group_measured_fraction_full 0.999
_diffrn_reflns_point_group_measured_fraction_max 0.996
_diffrn_reflns_theta_full 25.242
_diffrn_reflns_theta_max 30.497
_diffrn_reflns_theta_min 1.631
_diffrn_source 'fine-focus sealed tube'
_exptl_absorpt_coefficient_mu 0.572
_exptl_absorpt_correction_T_max 0.7461
_exptl_absorpt_correction_T_min 0.6813
_exptl_absorpt_correction_type multi-scan
_exptl_absorpt_process_details 'Blessing, 1995'
_exptl_crystal_colour colourless
_exptl_crystal_density_diffrn 1.096
_exptl_crystal_description prisms
_exptl_crystal_F_000 1552
_exptl_crystal_size_max 0.628
_exptl_crystal_size_mid 0.403
_exptl_crystal_size_min 0.383
_refine_diff_density_max 0.679
_refine_diff_density_min -0.504
_refine_diff_density_rms 0.059
_refine_ls_extinction_method none
_refine_ls_goodness_of_fit_ref 1.008
_refine_ls_hydrogen_treatment mixed
_refine_ls_matrix_type full
_refine_ls_number_parameters 430
_refine_ls_number_reflns 13161
_refine_ls_number_restraints 30
_refine_ls_restrained_S_all 1.028
_refine_ls_R_factor_all 0.0812
_refine_ls_R_factor_gt 0.0423
_refine_ls_shift/su_max 0.001
_refine_ls_shift/su_mean 0.000
_refine_ls_structure_factor_coef Fsqd
_refine_ls_weighting_details 'w=1/[\s^2^(Fo^2^)+(0.0373P)^2^+1.9546P] where P=(Fo^2^+2Fc^2^)/3'
_refine_ls_weighting_scheme calc
_refine_ls_wR_factor_gt 0.0877
_refine_ls_wR_factor_ref 0.1014
_reflns_Friedel_coverage 0.000
_reflns_number_gt 8838
_reflns_number_total 13161
_reflns_threshold_expression 'I > 2\s(I)'
_cod_data_source_file c7dt04110a2.cif
_cod_data_source_block g405_mn
_cod_depositor_comments 'Adding full bibliography for 7044885--7044886.cif.'
_cod_database_code 7044886
_shelx_shelxl_version_number 2014/7
_shelx_space_group_comment
;
The symmetry employed for this shelxl refinement is uniquely defined
by the following loop, which should always be used as a source of
symmetry information in preference to the above space-group names.
They are only intended as comments.
;
_shelx_estimated_absorpt_t_min 0.715
_shelx_estimated_absorpt_t_max 0.811

loop_
_space_group_symop_operation_xyz
'x, y, z'
'-x, y+1/2, -z+1/2'
'-x, -y, -z'
'x, -y-1/2, z-1/2'

loop_
_atom_site_label
_atom_site_type_symbol
_atom_site_fract_x
_atom_site_fract_y
_atom_site_fract_z
_atom_site_U_iso_or_equiv
_atom_site_adp_type
_atom_site_occupancy
_atom_site_site_symmetry_order
_atom_site_calc_flag
_atom_site_refinement_flags_posn
_atom_site_refinement_flags_adp
_atom_site_refinement_flags_occupancy
_atom_site_disorder_assembly
_atom_site_disorder_group
Cu1 Cu 0.18199(2) 0.33389(2) 0.23642(2) 0.01852(6) Uani 1 1 d . . . . .
P1 P 0.11543(3) 0.33321(3) 0.33498(2) 0.01784(8) Uani 1 1 d . . . . .
N1 N 0.15837(11) 0.34849(8) 0.09776(6) 0.0200(3) Uani 1 1 d . . . . .
N2 N 0.30701(10) 0.29072(8) 0.11899(6) 0.0206(3) Uani 1 1 d . . . . .
N3 N -0.00664(11) 0.37705(8) 0.32882(7) 0.0230(3) Uani 1 1 d . . . . .
N4 N 0.20196(12) 0.38402(9) 0.38300(7) 0.0254(3) Uani 1 1 d . . . . .
C1 C 0.22209(12) 0.32627(9) 0.14785(7) 0.0188(3) Uani 1 1 d . . . . .
C2 C -0.03569(13) 0.35223(10) 0.11535(8) 0.0225(3) Uani 1 1 d . . . . .
C3 C 0.05996(13) 0.39362(10) 0.10598(8) 0.0209(3) Uani 1 1 d . . . . .
C4 C 0.06650(15) 0.47753(10) 0.10494(8) 0.0267(4) Uani 1 1 d . . . . .
C5 C 0.40236(13) 0.18572(11) 0.17797(9) 0.0258(4) Uani 1 1 d . . . . .
C6 C 0.40129(13) 0.26296(10) 0.15300(8) 0.0229(3) Uani 1 1 d . . . . .
C7 C 0.48802(14) 0.31634(12) 0.15823(9) 0.0302(4) Uani 1 1 d . . . . .
C8 C 0.20246(14) 0.32721(11) 0.03889(8) 0.0253(4) Uani 1 1 d . . . . .
H8 H 0.1726 0.3364 -0.0025 0.030 Uiso 1 1 calc R U . . .
C9 C 0.29689(14) 0.29058(11) 0.05237(8) 0.0260(4) Uani 1 1 d . . . . .
H9 H 0.3463 0.2691 0.0222 0.031 Uiso 1 1 calc R U . . .
C10 C -0.02899(16) 0.52010(11) 0.11264(9) 0.0332(4) Uani 1 1 d . . . . .
H10 H -0.0277 0.5769 0.1119 0.040 Uiso 1 1 calc R U . . .
C11 C -0.12527(16) 0.48076(11) 0.12126(9) 0.0323(4) Uani 1 1 d . . . . .
H11 H -0.1894 0.5107 0.1261 0.039 Uiso 1 1 calc R U . . .
C12 C -0.12887(14) 0.39794(11) 0.12290(9) 0.0285(4) Uani 1 1 d . . . . .
H12 H -0.1956 0.3717 0.1292 0.034 Uiso 1 1 calc R U . . .
C13 C 0.57871(15) 0.28818(14) 0.19060(10) 0.0396(5) Uani 1 1 d . . . . .
H13 H 0.6389 0.3224 0.1954 0.048 Uiso 1 1 calc R U . . .
C14 C 0.58286(15) 0.21202(14) 0.21562(10) 0.0398(5) Uani 1 1 d . . . . .
H14 H 0.6456 0.1944 0.2373 0.048 Uiso 1 1 calc R U . . .
C15 C 0.49600(14) 0.16090(13) 0.20938(10) 0.0343(4) Uani 1 1 d . . . . .
H15 H 0.5000 0.1083 0.2266 0.041 Uiso 1 1 calc R U . . .
C16 C -0.04218(14) 0.26120(10) 0.11845(9) 0.0270(4) Uani 1 1 d . . . . .
H16 H 0.0325 0.2397 0.1169 0.032 Uiso 1 1 calc R U . . .
C17 C 0.17262(17) 0.52178(11) 0.09909(9) 0.0337(4) Uani 1 1 d . . . . .
H17 H 0.2273 0.4833 0.0823 0.040 Uiso 1 1 calc R U . . .
C18 C 0.30664(14) 0.12918(11) 0.17376(10) 0.0302(4) Uani 1 1 d . . . . .
H18 H 0.2487 0.1573 0.1493 0.036 Uiso 1 1 calc R U . . .
C19 C 0.48511(16) 0.39991(13) 0.12965(10) 0.0396(5) Uani 1 1 d . . . . .
H19 H 0.4096 0.4115 0.1165 0.047 Uiso 1 1 calc R U . . .
C20 C -0.02394(14) 0.44463(11) 0.28550(9) 0.0275(4) Uani 1 1 d . . . . .
H20A H -0.0988 0.4429 0.2699 0.033 Uiso 1 1 calc R U . . .
H20B H 0.0235 0.4383 0.2477 0.033 Uiso 1 1 calc R U . . .
C21 C -0.09359(15) 0.36263(13) 0.37460(9) 0.0343(4) Uani 1 1 d . . . . .
H21A H -0.1191 0.4145 0.3917 0.041 Uiso 1 1 calc R U . . .
H21B H -0.0658 0.3309 0.4112 0.041 Uiso 1 1 calc R U . . .
C22 C 0.19864(16) 0.37697(12) 0.45334(8) 0.0341(4) Uani 1 1 d . . . . .
H22A H 0.2725 0.3823 0.4702 0.041 Uiso 1 1 calc R U . . .
H22B H 0.1728 0.3228 0.4646 0.041 Uiso 1 1 calc R U . . .
C23 C 0.26475(15) 0.45078(12) 0.35834(10) 0.0344(4) Uani 1 1 d . . . . .
H23A H 0.2500 0.4988 0.3848 0.041 Uiso 1 1 calc R U . . .
H23B H 0.2417 0.4625 0.3137 0.041 Uiso 1 1 calc R U . . .
C24 C -0.0922(2) 0.23474(13) 0.18170(11) 0.0501(6) Uani 1 1 d . . . . .
H24A H -0.0513 0.2572 0.2177 0.075 Uiso 1 1 calc R U . . .
H24B H -0.1664 0.2538 0.1838 0.075 Uiso 1 1 calc R U . . .
H24C H -0.0913 0.1762 0.1843 0.075 Uiso 1 1 calc R U . . .
C25 C -0.1026(2) 0.22806(13) 0.06066(12) 0.0550(6) Uani 1 1 d . . . . .
H25A H -0.0682 0.2463 0.0209 0.082 Uiso 1 1 calc R U . . .
H25B H -0.1018 0.1694 0.0622 0.082 Uiso 1 1 calc R U . . .
H25C H -0.1769 0.2471 0.0617 0.082 Uiso 1 1 calc R U . . .
C26 C 0.1664(2) 0.59259(13) 0.05244(11) 0.0487(6) Uani 1 1 d . . . . .
H26A H 0.2363 0.6191 0.0503 0.073 Uiso 1 1 calc R U . . .
H26B H 0.1464 0.5732 0.0096 0.073 Uiso 1 1 calc R U . . .
H26C H 0.1124 0.6308 0.0676 0.073 Uiso 1 1 calc R U . . .
C27 C 0.2097(2) 0.55061(15) 0.16532(11) 0.0564(7) Uani 1 1 d . . . . .
H27A H 0.2781 0.5790 0.1610 0.085 Uiso 1 1 calc R U . . .
H27B H 0.1559 0.5868 0.1835 0.085 Uiso 1 1 calc R U . . .
H27C H 0.2190 0.5045 0.1939 0.085 Uiso 1 1 calc R U . . .
C28 C 0.26382(18) 0.11108(15) 0.24100(12) 0.0484(6) Uani 1 1 d . . . . .
H28A H 0.2024 0.0748 0.2377 0.073 Uiso 1 1 calc R U . . .
H28B H 0.3202 0.0858 0.2668 0.073 Uiso 1 1 calc R U . . .
H28C H 0.2413 0.1610 0.2617 0.073 Uiso 1 1 calc R U . . .
C29 C 0.33419(19) 0.05262(14) 0.13713(14) 0.0602(7) Uani 1 1 d . . . . .
H29A H 0.2710 0.0178 0.1354 0.090 Uiso 1 1 calc R U . . .
H29B H 0.3566 0.0662 0.0933 0.090 Uiso 1 1 calc R U . . .
H29C H 0.3926 0.0247 0.1592 0.090 Uiso 1 1 calc R U . . .
C30 C 0.5553(2) 0.40479(18) 0.06950(13) 0.0627(7) Uani 1 1 d . . . . .
H30A H 0.5326 0.3639 0.0386 0.094 Uiso 1 1 calc R U . . .
H30B H 0.5481 0.4579 0.0500 0.094 Uiso 1 1 calc R U . . .
H30C H 0.6303 0.3956 0.0814 0.094 Uiso 1 1 calc R U . . .
C31 C 0.5187(3) 0.46268(16) 0.17844(15) 0.0849(11) Uani 1 1 d . . . . .
H31A H 0.5160 0.5158 0.1585 0.127 Uiso 1 1 calc R U . . .
H31B H 0.4700 0.4611 0.2154 0.127 Uiso 1 1 calc R U . . .
H31C H 0.5919 0.4517 0.1930 0.127 Uiso 1 1 calc R U . . .
C32 C -0.00338(18) 0.52659(12) 0.31531(12) 0.0465(6) Uani 1 1 d . . . . .
H32A H -0.0168 0.5683 0.2832 0.070 Uiso 1 1 calc R U . . .
H32B H -0.0513 0.5344 0.3521 0.070 Uiso 1 1 calc R U . . .
H32C H 0.0712 0.5298 0.3299 0.070 Uiso 1 1 calc R U . . .
C33 C -0.18710(18) 0.31840(17) 0.34413(14) 0.0607(7) Uani 1 1 d . . . . .
H33A H -0.2432 0.3101 0.3764 0.091 Uiso 1 1 calc R U . . .
H33B H -0.2159 0.3501 0.3084 0.091 Uiso 1 1 calc R U . . .
H33C H -0.1626 0.2665 0.3279 0.091 Uiso 1 1 calc R U . . .
C34 C 0.1279(2) 0.43837(16) 0.48678(11) 0.0564(7) Uani 1 1 d . . . . .
H34A H 0.1301 0.4295 0.5334 0.085 Uiso 1 1 calc R U . . .
H34B H 0.1539 0.4924 0.4771 0.085 Uiso 1 1 calc R U . . .
H34C H 0.0540 0.4327 0.4714 0.085 Uiso 1 1 calc R U . . .
C35 C 0.38402(19) 0.43461(19) 0.35870(15) 0.0700(8) Uani 1 1 d . . . . .
H35A H 0.4221 0.4813 0.3417 0.105 Uiso 1 1 calc R U . . .
H35B H 0.4078 0.4242 0.4029 0.105 Uiso 1 1 calc R U . . .
H35C H 0.3994 0.3879 0.3318 0.105 Uiso 1 1 calc R U . . .
B1 B 0.09077(17) 0.22788(12) 0.37185(10) 0.0273(4) Uani 1 1 d D . . . .
H1A H 0.0370(11) 0.1967(11) 0.3362(7) 0.041 Uiso 1 1 d D U . . .
H1B H 0.1714(10) 0.1986(11) 0.3757(8) 0.041 Uiso 1 1 d D U . . .
H1C H 0.0500(12) 0.2317(12) 0.4200(6) 0.041 Uiso 1 1 d D U . . .
C3L C 0.4238(2) 0.2976(2) -0.11179(13) 0.0716(9) Uani 1 1 d D . . . .
H3L1 H 0.4342 0.3214 -0.1544 0.107 Uiso 1 1 calc R U . . .
H3L2 H 0.3648 0.2590 -0.1135 0.107 Uiso 1 1 calc R U . . .
H3L3 H 0.4066 0.3398 -0.0807 0.107 Uiso 1 1 calc R U . . .
C1L C 0.52420(18) 0.25593(16) -0.09146(12) 0.0553(6) Uani 1 1 d D . . . .
H1L1 H 0.5425 0.2133 -0.1226 0.066 Uiso 1 1 calc R U . . .
H1L2 H 0.5844 0.2944 -0.0897 0.066 Uiso 1 1 calc R U . . .
O1L O 0.50640(11) 0.22253(10) -0.03004(8) 0.0529(4) Uani 1 1 d D . . . .
C2L C 0.6015(3) 0.1722(3) -0.0231(2) 0.0513(9) Uiso 0.542(3) 1 d D . P A 1
H2L1 H 0.6674 0.2050 -0.0216 0.062 Uiso 0.542(3) 1 calc R U P A 1
H2L2 H 0.6071 0.1335 -0.0590 0.062 Uiso 0.542(3) 1 calc R U P A 1
C4L C 0.5835(4) 0.1299(3) 0.0397(2) 0.0672(11) Uiso 0.542(3) 1 d D . P A 1
H4L1 H 0.6441 0.0943 0.0486 0.101 Uiso 0.542(3) 1 calc R U P A 1
H4L2 H 0.5774 0.1695 0.0744 0.101 Uiso 0.542(3) 1 calc R U P A 1
H4L3 H 0.5174 0.0984 0.0373 0.101 Uiso 0.542(3) 1 calc R U P A 1
C2K C 0.5930(4) 0.1954(3) 0.0115(3) 0.0513(9) Uiso 0.458(3) 1 d D . P A 2
H2K1 H 0.5734 0.2030 0.0573 0.062 Uiso 0.458(3) 1 calc R U P A 2
H2K2 H 0.6590 0.2264 0.0027 0.062 Uiso 0.458(3) 1 calc R U P A 2
C4K C 0.6115(5) 0.1074(3) -0.0023(3) 0.0672(11) Uiso 0.458(3) 1 d D . P A 2
H4K1 H 0.6696 0.0874 0.0251 0.101 Uiso 0.458(3) 1 calc R U P A 2
H4K2 H 0.5458 0.0773 0.0067 0.101 Uiso 0.458(3) 1 calc R U P A 2
H4K3 H 0.6311 0.1005 -0.0476 0.101 Uiso 0.458(3) 1 calc R U P A 2

loop_
_atom_site_aniso_label
_atom_site_aniso_U_11
_atom_site_aniso_U_22
_atom_site_aniso_U_33
_atom_site_aniso_U_23
_atom_site_aniso_U_13
_atom_site_aniso_U_12
Cu1 0.01729(10) 0.02118(10) 0.01708(9) 0.00013(8) 0.00049(7) 0.00027(8)
P1 0.01779(19) 0.0189(2) 0.01686(18) 0.00126(16) 0.00016(15) -0.00061(16)
N1 0.0199(7) 0.0215(7) 0.0184(6) -0.0018(5) -0.0004(5) 0.0011(5)
N2 0.0155(6) 0.0255(7) 0.0207(7) -0.0042(6) -0.0006(5) -0.0006(5)
N3 0.0199(7) 0.0262(8) 0.0230(7) 0.0037(6) 0.0014(6) 0.0033(6)
N4 0.0265(8) 0.0284(8) 0.0212(7) 0.0011(6) -0.0034(6) -0.0048(6)
C1 0.0183(7) 0.0182(8) 0.0198(7) -0.0015(6) -0.0011(6) -0.0017(6)
C2 0.0223(8) 0.0247(9) 0.0203(8) -0.0024(6) -0.0036(6) 0.0051(6)
C3 0.0232(8) 0.0223(8) 0.0173(7) -0.0012(6) -0.0038(6) 0.0046(7)
C4 0.0349(10) 0.0236(9) 0.0215(8) -0.0006(7) -0.0047(7) 0.0015(7)
C5 0.0150(8) 0.0327(10) 0.0295(9) -0.0057(7) -0.0010(7) 0.0032(7)
C6 0.0146(7) 0.0317(9) 0.0224(8) -0.0072(7) 0.0004(6) 0.0006(7)
C7 0.0197(8) 0.0408(11) 0.0303(9) -0.0050(8) 0.0019(7) -0.0062(7)
C8 0.0273(9) 0.0315(9) 0.0173(7) -0.0041(7) 0.0007(6) -0.0012(7)
C9 0.0233(9) 0.0352(10) 0.0194(8) -0.0067(7) 0.0030(7) -0.0005(7)
C10 0.0451(12) 0.0216(9) 0.0329(10) -0.0020(7) -0.0063(9) 0.0093(8)
C11 0.0331(10) 0.0325(10) 0.0313(10) -0.0036(8) -0.0050(8) 0.0157(8)
C12 0.0230(9) 0.0323(10) 0.0303(9) -0.0019(8) -0.0040(7) 0.0072(7)
C13 0.0182(9) 0.0585(14) 0.0423(12) -0.0039(10) -0.0039(8) -0.0115(9)
C14 0.0177(9) 0.0604(14) 0.0411(11) 0.0018(10) -0.0076(8) 0.0015(9)
C15 0.0215(9) 0.0424(11) 0.0389(10) 0.0021(9) -0.0047(8) 0.0045(8)
C16 0.0201(8) 0.0231(9) 0.0379(10) -0.0029(7) -0.0016(7) 0.0012(7)
C17 0.0419(11) 0.0242(9) 0.0349(10) 0.0013(8) -0.0020(9) -0.0044(8)
C18 0.0194(8) 0.0258(9) 0.0455(11) -0.0020(8) -0.0070(8) 0.0027(7)
C19 0.0295(10) 0.0418(12) 0.0474(12) 0.0020(10) -0.0018(9) -0.0131(9)
C20 0.0239(9) 0.0289(9) 0.0297(9) 0.0039(7) -0.0039(7) 0.0045(7)
C21 0.0263(10) 0.0442(11) 0.0325(10) 0.0043(9) 0.0089(8) 0.0067(8)
C22 0.0384(11) 0.0422(11) 0.0216(9) -0.0010(8) -0.0079(8) -0.0015(9)
C23 0.0364(11) 0.0320(10) 0.0349(10) 0.0029(8) -0.0097(8) -0.0119(8)
C24 0.0645(16) 0.0350(12) 0.0508(14) 0.0104(10) 0.0105(12) 0.0076(11)
C25 0.0832(18) 0.0330(12) 0.0487(14) -0.0080(10) -0.0160(13) -0.0131(12)
C26 0.0680(16) 0.0422(12) 0.0361(12) 0.0108(10) 0.0061(11) -0.0086(11)
C27 0.0720(17) 0.0572(15) 0.0400(13) 0.0112(11) -0.0138(12) -0.0351(13)
C28 0.0356(12) 0.0518(14) 0.0579(15) 0.0081(11) -0.0022(10) -0.0153(10)
C29 0.0414(13) 0.0460(14) 0.093(2) -0.0319(14) -0.0119(13) 0.0027(11)
C30 0.0440(14) 0.086(2) 0.0581(16) 0.0303(15) 0.0001(12) -0.0056(13)
C31 0.137(3) 0.0466(16) 0.071(2) -0.0024(14) -0.011(2) -0.0383(18)
C32 0.0444(13) 0.0274(10) 0.0678(16) 0.0016(10) -0.0184(11) 0.0026(9)
C33 0.0289(12) 0.0766(19) 0.0767(19) -0.0009(14) 0.0182(12) -0.0137(12)
C34 0.0643(16) 0.0718(17) 0.0333(12) -0.0199(12) 0.0027(11) 0.0046(14)
C35 0.0354(13) 0.089(2) 0.086(2) 0.0292(17) -0.0040(13) -0.0222(13)
B1 0.0294(11) 0.0236(10) 0.0290(10) 0.0067(8) -0.0003(8) -0.0019(8)
C3L 0.0546(16) 0.113(2) 0.0472(15) 0.0322(16) 0.0019(13) 0.0071(16)
C1L 0.0372(13) 0.0735(18) 0.0553(15) -0.0060(13) 0.0117(11) -0.0034(12)
O1L 0.0297(8) 0.0634(11) 0.0656(11) 0.0152(9) -0.0057(7) 0.0111(7)

loop_
_atom_type_symbol
_atom_type_description
_atom_type_scat_dispersion_real
_atom_type_scat_dispersion_imag
_atom_type_scat_source
C C 0.0033 0.0016 'International Tables Vol C Tables 4.2.6.8 and 6.1.1.4'
H H 0.0000 0.0000 'International Tables Vol C Tables 4.2.6.8 and 6.1.1.4'
B B 0.0013 0.0007 'International Tables Vol C Tables 4.2.6.8 and 6.1.1.4'
N N 0.0061 0.0033 'International Tables Vol C Tables 4.2.6.8 and 6.1.1.4'
P P 0.1023 0.0942 'International Tables Vol C Tables 4.2.6.8 and 6.1.1.4'
Cu Cu 0.3201 1.2651 'International Tables Vol C Tables 4.2.6.8 and 6.1.1.4'
O O 0.0106 0.0060 'International Tables Vol C Tables 4.2.6.8 and 6.1.1.4'

loop_
_geom_angle_atom_site_label_1
_geom_angle_atom_site_label_2
_geom_angle_atom_site_label_3
_geom_angle
C1 Cu1 P1 172.00(5)
N3 P1 N4 113.57(7)
N3 P1 B1 106.15(8)
N4 P1 B1 108.78(8)
N3 P1 Cu1 105.45(5)
N4 P1 Cu1 107.60(5)
B1 P1 Cu1 115.43(7)
C1 N1 C8 111.84(13)
C1 N1 C3 123.08(13)
C8 N1 C3 124.97(14)
C1 N2 C9 111.77(13)
C1 N2 C6 124.06(13)
C9 N2 C6 123.94(13)
C20 N3 C21 114.75(14)
C20 N3 P1 120.86(11)
C21 N3 P1 123.15(12)
C23 N4 C22 115.32(15)
C23 N4 P1 121.23(12)
C22 N4 P1 121.80(12)
N2 C1 N1 103.77(13)
N2 C1 Cu1 131.34(12)
N1 C1 Cu1 124.37(11)
C3 C2 C12 117.19(16)
C3 C2 C16 123.13(15)
C12 C2 C16 119.68(16)
C2 C3 C4 123.18(15)
C2 C3 N1 118.95(14)
C4 C3 N1 117.86(15)
C10 C4 C3 117.17(17)
C10 C4 C17 120.30(16)
C3 C4 C17 122.46(16)
C6 C5 C15 117.13(16)
C6 C5 C18 123.09(15)
C15 C5 C18 119.77(17)
C5 C6 C7 123.52(16)
C5 C6 N2 119.11(14)
C7 C6 N2 117.36(16)
C13 C7 C6 116.53(18)
C13 C7 C19 121.13(17)
C6 C7 C19 122.34(17)
C9 C8 N1 106.19(15)
C9 C8 H8 126.9
N1 C8 H8 126.9
C8 C9 N2 106.43(14)
C8 C9 H9 126.8
N2 C9 H9 126.8
C11 C10 C4 121.00(17)
C11 C10 H10 119.5
C4 C10 H10 119.5
C10 C11 C12 120.44(17)
C10 C11 H11 119.8
C12 C11 H11 119.8
C11 C12 C2 121.01(18)
C11 C12 H12 119.5
C2 C12 H12 119.5
C14 C13 C7 121.55(18)
C14 C13 H13 119.2
C7 C13 H13 119.2
C13 C14 C15 120.37(18)
C13 C14 H14 119.8
C15 C14 H14 119.8
C14 C15 C5 120.89(19)
C14 C15 H15 119.6
C5 C15 H15 119.6
C24 C16 C25 111.84(18)
C24 C16 C2 110.38(16)
C25 C16 C2 110.85(16)
C24 C16 H16 107.9
C25 C16 H16 107.9
C2 C16 H16 107.9
C4 C17 C27 110.13(17)
C4 C17 C26 112.46(17)
C27 C17 C26 109.97(17)
C4 C17 H17 108.0
C27 C17 H17 108.0
C26 C17 H17 108.0
C5 C18 C28 110.19(16)
C5 C18 C29 111.73(16)
C28 C18 C29 111.67(19)
C5 C18 H18 107.7
C28 C18 H18 107.7
C29 C18 H18 107.7
C31 C19 C7 111.59(19)
C31 C19 C30 110.5(2)
C7 C19 C30 110.80(19)
C31 C19 H19 107.9
C7 C19 H19 107.9
C30 C19 H19 107.9
N3 C20 C32 114.80(16)
N3 C20 H20A 108.6
C32 C20 H20A 108.6
N3 C20 H20B 108.6
C32 C20 H20B 108.6
H20A C20 H20B 107.5
N3 C21 C33 112.29(17)
N3 C21 H21A 109.1
C33 C21 H21A 109.1
N3 C21 H21B 109.1
C33 C21 H21B 109.1
H21A C21 H21B 107.9
N4 C22 C34 114.69(17)
N4 C22 H22A 108.6
C34 C22 H22A 108.6
N4 C22 H22B 108.6
C34 C22 H22B 108.6
H22A C22 H22B 107.6
N4 C23 C35 113.04(18)
N4 C23 H23A 109.0
C35 C23 H23A 109.0
N4 C23 H23B 109.0
C35 C23 H23B 109.0
H23A C23 H23B 107.8
C16 C24 H24A 109.5
C16 C24 H24B 109.5
H24A C24 H24B 109.5
C16 C24 H24C 109.5
H24A C24 H24C 109.5
H24B C24 H24C 109.5
C16 C25 H25A 109.5
C16 C25 H25B 109.5
H25A C25 H25B 109.5
C16 C25 H25C 109.5
H25A C25 H25C 109.5
H25B C25 H25C 109.5
C17 C26 H26A 109.5
C17 C26 H26B 109.5
H26A C26 H26B 109.5
C17 C26 H26C 109.5
H26A C26 H26C 109.5
H26B C26 H26C 109.5
C17 C27 H27A 109.5
C17 C27 H27B 109.5
H27A C27 H27B 109.5
C17 C27 H27C 109.5
H27A C27 H27C 109.5
H27B C27 H27C 109.5
C18 C28 H28A 109.5
C18 C28 H28B 109.5
H28A C28 H28B 109.5
C18 C28 H28C 109.5
H28A C28 H28C 109.5
H28B C28 H28C 109.5
C18 C29 H29A 109.5
C18 C29 H29B 109.5
H29A C29 H29B 109.5
C18 C29 H29C 109.5
H29A C29 H29C 109.5
H29B C29 H29C 109.5
C19 C30 H30A 109.5
C19 C30 H30B 109.5
H30A C30 H30B 109.5
C19 C30 H30C 109.5
H30A C30 H30C 109.5
H30B C30 H30C 109.5
C19 C31 H31A 109.5
C19 C31 H31B 109.5
H31A C31 H31B 109.5
C19 C31 H31C 109.5
H31A C31 H31C 109.5
H31B C31 H31C 109.5
C20 C32 H32A 109.5
C20 C32 H32B 109.5
H32A C32 H32B 109.5
C20 C32 H32C 109.5
H32A C32 H32C 109.5
H32B C32 H32C 109.5
C21 C33 H33A 109.5
C21 C33 H33B 109.5
H33A C33 H33B 109.5
C21 C33 H33C 109.5
H33A C33 H33C 109.5
H33B C33 H33C 109.5
C22 C34 H34A 109.5
C22 C34 H34B 109.5
H34A C34 H34B 109.5
C22 C34 H34C 109.5
H34A C34 H34C 109.5
H34B C34 H34C 109.5
C23 C35 H35A 109.5
C23 C35 H35B 109.5
H35A C35 H35B 109.5
C23 C35 H35C 109.5
H35A C35 H35C 109.5
H35B C35 H35C 109.5
P1 B1 H1A 104.7(11)
P1 B1 H1B 106.3(11)
H1A B1 H1B 112.2(11)
P1 B1 H1C 111.8(10)
H1A B1 H1C 110.0(10)
H1B B1 H1C 111.6(10)
C1L C3L H3L1 109.5
C1L C3L H3L2 109.5
H3L1 C3L H3L2 109.5
C1L C3L H3L3 109.5
H3L1 C3L H3L3 109.5
H3L2 C3L H3L3 109.5
O1L C1L C3L 107.90(18)
O1L C1L H1L1 110.1
C3L C1L H1L1 110.1
O1L C1L H1L2 110.1
C3L C1L H1L2 110.1
H1L1 C1L H1L2 108.4
C1L O1L C2K 122.9(3)
C1L O1L C2L 100.9(2)
O1L C2L C4L 103.6(3)
O1L C2L H2L1 111.0
C4L C2L H2L1 111.0
O1L C2L H2L2 111.0
C4L C2L H2L2 111.0
H2L1 C2L H2L2 109.0
C2L C4L H4L1 109.5
C2L C4L H4L2 109.5
H4L1 C4L H4L2 109.5
C2L C4L H4L3 109.5
H4L1 C4L H4L3 109.5
H4L2 C4L H4L3 109.5
O1L C2K C4K 107.6(4)
O1L C2K H2K1 110.2
C4K C2K H2K1 110.2
O1L C2K H2K2 110.2
C4K C2K H2K2 110.2
H2K1 C2K H2K2 108.5
C2K C4K H4K1 109.5
C2K C4K H4K2 109.5
H4K1 C4K H4K2 109.5
C2K C4K H4K3 109.5
H4K1 C4K H4K3 109.5
H4K2 C4K H4K3 109.5

loop_
_geom_bond_atom_site_label_1
_geom_bond_atom_site_label_2
_geom_bond_distance
Cu1 C1 1.9123(16)
Cu1 P1 2.2112(5)
P1 N3 1.6956(14)
P1 N4 1.6975(15)
P1 B1 1.944(2)
N1 C1 1.361(2)
N1 C8 1.388(2)
N1 C3 1.452(2)
N2 C1 1.356(2)
N2 C9 1.390(2)
N2 C6 1.449(2)
N3 C20 1.460(2)
N3 C21 1.464(2)
N4 C23 1.457(2)
N4 C22 1.467(2)
C2 C3 1.394(2)
C2 C12 1.401(2)
C2 C16 1.525(2)
C3 C4 1.405(2)
C4 C10 1.398(3)
C4 C17 1.522(3)
C5 C6 1.391(3)
C5 C15 1.401(2)
C5 C18 1.526(2)
C6 C7 1.407(2)
C7 C13 1.398(3)
C7 C19 1.518(3)
C8 C9 1.357(2)
C8 H8 0.9500
C9 H9 0.9500
C10 C11 1.382(3)
C10 H10 0.9500
C11 C12 1.385(3)
C11 H11 0.9500
C12 H12 0.9500
C13 C14 1.376(3)
C13 H13 0.9500
C14 C15 1.386(3)
C14 H14 0.9500
C15 H15 0.9500
C16 C24 1.522(3)
C16 C25 1.522(3)
C16 H16 1.0000
C17 C27 1.530(3)
C17 C26 1.532(3)
C17 H17 1.0000
C18 C28 1.527(3)
C18 C29 1.528(3)
C18 H18 1.0000
C19 C31 1.518(3)
C19 C30 1.530(3)
C19 H19 1.0000
C20 C32 1.525(3)
C20 H20A 0.9900
C20 H20B 0.9900
C21 C33 1.519(3)
C21 H21A 0.9900
C21 H21B 0.9900
C22 C34 1.522(3)
C22 H22A 0.9900
C22 H22B 0.9900
C23 C35 1.513(3)
C23 H23A 0.9900
C23 H23B 0.9900
C24 H24A 0.9800
C24 H24B 0.9800
C24 H24C 0.9800
C25 H25A 0.9800
C25 H25B 0.9800
C25 H25C 0.9800
C26 H26A 0.9800
C26 H26B 0.9800
C26 H26C 0.9800
C27 H27A 0.9800
C27 H27B 0.9800
C27 H27C 0.9800
C28 H28A 0.9800
C28 H28B 0.9800
C28 H28C 0.9800
C29 H29A 0.9800
C29 H29B 0.9800
C29 H29C 0.9800
C30 H30A 0.9800
C30 H30B 0.9800
C30 H30C 0.9800
C31 H31A 0.9800
C31 H31B 0.9800
C31 H31C 0.9800
C32 H32A 0.9800
C32 H32B 0.9800
C32 H32C 0.9800
C33 H33A 0.9800
C33 H33B 0.9800
C33 H33C 0.9800
C34 H34A 0.9800
C34 H34B 0.9800
C34 H34C 0.9800
C35 H35A 0.9800
C35 H35B 0.9800
C35 H35C 0.9800
B1 H1A 1.128(10)
B1 H1B 1.123(10)
B1 H1C 1.125(10)
C3L C1L 1.495(3)
C3L H3L1 0.9800
C3L H3L2 0.9800
C3L H3L3 0.9800
C1L O1L 1.411(3)
C1L H1L1 0.9900
C1L H1L2 0.9900
O1L C2K 1.456(4)
O1L C2L 1.462(4)
C2L C4L 1.501(5)
C2L H2L1 0.9900
C2L H2L2 0.9900
C4L H4L1 0.9800
C4L H4L2 0.9800
C4L H4L3 0.9800
C2K C4K 1.516(5)
C2K H2K1 0.9900
C2K H2K2 0.9900
C4K H4K1 0.9800
C4K H4K2 0.9800
C4K H4K3 0.9800

loop_
_geom_hbond_atom_site_label_D
_geom_hbond_atom_site_label_H
_geom_hbond_atom_site_label_A
_geom_hbond_distance_DH
_geom_hbond_distance_HA
_geom_hbond_distance_DA
_geom_hbond_angle_DHA
C9 H9 O1L 0.95 2.41 3.328(2) 163.8

loop_
_geom_torsion_atom_site_label_1
_geom_torsion_atom_site_label_2
_geom_torsion_atom_site_label_3
_geom_torsion_atom_site_label_4
_geom_torsion
N4 P1 N3 C20 80.06(14)
B1 P1 N3 C20 -160.46(14)
Cu1 P1 N3 C20 -37.51(14)
N4 P1 N3 C21 -86.54(16)
B1 P1 N3 C21 32.94(17)
Cu1 P1 N3 C21 155.89(13)
N3 P1 N4 C23 -84.09(15)
B1 P1 N4 C23 157.95(14)
Cu1 P1 N4 C23 32.23(15)
N3 P1 N4 C22 80.61(15)
B1 P1 N4 C22 -37.35(16)
Cu1 P1 N4 C22 -163.07(13)
C9 N2 C1 N1 -0.03(18)
C6 N2 C1 N1 174.64(14)
C9 N2 C1 Cu1 171.83(13)
C6 N2 C1 Cu1 -13.5(2)
C8 N1 C1 N2 0.07(18)
C3 N1 C1 N2 -176.18(14)
C8 N1 C1 Cu1 -172.53(12)
C3 N1 C1 Cu1 11.2(2)
C12 C2 C3 C4 1.1(2)
C16 C2 C3 C4 -178.14(16)
C12 C2 C3 N1 -179.82(14)
C16 C2 C3 N1 1.0(2)
C1 N1 C3 C2 -89.52(19)
C8 N1 C3 C2 94.73(19)
C1 N1 C3 C4 89.63(19)
C8 N1 C3 C4 -86.1(2)
C2 C3 C4 C10 -1.2(3)
N1 C3 C4 C10 179.73(15)
C2 C3 C4 C17 175.84(16)
N1 C3 C4 C17 -3.3(2)
C15 C5 C6 C7 -0.5(3)
C18 C5 C6 C7 178.13(17)
C15 C5 C6 N2 178.78(15)
C18 C5 C6 N2 -2.6(2)
C1 N2 C6 C5 88.1(2)
C9 N2 C6 C5 -97.9(2)
C1 N2 C6 C7 -92.6(2)
C9 N2 C6 C7 81.5(2)
C5 C6 C7 C13 0.0(3)
N2 C6 C7 C13 -179.33(16)
C5 C6 C7 C19 179.11(17)
N2 C6 C7 C19 -0.2(3)
C1 N1 C8 C9 -0.08(19)
C3 N1 C8 C9 176.08(15)
N1 C8 C9 N2 0.06(19)
C1 N2 C9 C8 0.0(2)
C6 N2 C9 C8 -174.70(15)
C3 C4 C10 C11 0.4(3)
C17 C4 C10 C11 -176.70(17)
C4 C10 C11 C12 0.5(3)
C10 C11 C12 C2 -0.5(3)
C3 C2 C12 C11 -0.2(3)
C16 C2 C12 C11 179.04(17)
C6 C7 C13 C14 0.4(3)
C19 C7 C13 C14 -178.77(19)
C7 C13 C14 C15 -0.2(3)
C13 C14 C15 C5 -0.4(3)
C6 C5 C15 C14 0.7(3)
C18 C5 C15 C14 -177.97(18)
C3 C2 C16 C24 122.97(19)
C12 C2 C16 C24 -56.2(2)
C3 C2 C16 C25 -112.5(2)
C12 C2 C16 C25 68.3(2)
C10 C4 C17 C27 77.2(2)
C3 C4 C17 C27 -99.7(2)
C10 C4 C17 C26 -45.8(2)
C3 C4 C17 C26 137.29(18)
C6 C5 C18 C28 -115.1(2)
C15 C5 C18 C28 63.5(2)
C6 C5 C18 C29 120.1(2)
C15 C5 C18 C29 -61.3(2)
C13 C7 C19 C31 -50.9(3)
C6 C7 C19 C31 130.0(2)
C13 C7 C19 C30 72.8(2)
C6 C7 C19 C30 -106.3(2)
C21 N3 C20 C32 78.3(2)
P1 N3 C20 C32 -89.36(18)
C20 N3 C21 C33 79.5(2)
P1 N3 C21 C33 -113.12(18)
C23 N4 C22 C34 74.4(2)
P1 N4 C22 C34 -91.2(2)
C22 N4 C23 C35 79.1(2)
P1 N4 C23 C35 -115.30(19)
C3L C1L O1L C2K -164.0(3)
C3L C1L O1L C2L 169.5(3)
C1L O1L C2L C4L -176.0(3)
C1L O1L C2K C4K -91.7(5)
